data_7232071
loop_
_publ_author_name
'Ying, Jun'
'Chen, Ya-Guang'
'Wang, Xiu-Yan'

_publ_section_title
;
 A series of 0D to 3D Anderson-type polyoxometalate-based compounds
 obtained under ambient and hydrothermal conditions
;
_journal_issue 7
_journal_name_full CrystEngComm
_journal_page_first 1168
_journal_paper_doi 10.1039/C8CE01971A
_journal_volume 21
_journal_year 2019
_chemical_formula_moiety '3(Cr H6 Mo6 O24), C14 H48 Cd3 N12 O14, 16(H2 O)'
_chemical_formula_sum 'C14 H98 Cd3 Cr3 Mo18 N12 O102'
_chemical_formula_weight 4287.16
_space_group_crystal_system monoclinic
_space_group_IT_number 14
_space_group_name_Hall '-P 2yn'
_space_group_name_H-M_alt 'P 1 21/n 1'
_symmetry_space_group_name_Hall '-P 2yn'
_symmetry_space_group_name_H-M 'P 1 21/n 1'
_atom_sites_solution_hydrogens mixed
_audit_creation_date 2018-12-12
_audit_creation_method
;
Olex2 1.2
(compiled 2018.05.29 svn.r3508 for OlexSys, GUI svn.r5506)
;
_audit_update_record
;
2018-12-18 deposited with the CCDC.
2019-01-09 downloaded from the CCDC.
;
_cell_angle_alpha 90
_cell_angle_beta 95.280(2)
_cell_angle_gamma 90
_cell_formula_units_Z 2
_cell_length_a 16.1041(11)
_cell_length_b 11.6957(8)
_cell_length_c 27.930(2)
_cell_measurement_reflns_used 4534
_cell_measurement_temperature 296(2)
_cell_measurement_theta_max 28.15
_cell_measurement_theta_min 2.24
_cell_volume 5238.3(6)
_computing_cell_refinement 'SAINT v8.34A (Bruker, 2013)'
_computing_data_reduction 'SAINT v8.34A (Bruker, 2013)'
_computing_molecular_graphics 'Olex2 (Dolomanov et al., 2009)'
_computing_publication_material 'Olex2 (Dolomanov et al., 2009)'
_computing_structure_refinement 'ShelXL (Sheldrick, 2015)'
_computing_structure_solution 'SHELXS-97 (Sheldrick, 1990)'
_diffrn_ambient_temperature 296.15
_diffrn_measured_fraction_theta_full 1.000
_diffrn_measured_fraction_theta_max 0.997
_diffrn_measurement_device_type 'Bruker D8 Venture'
_diffrn_measurement_method 'phi and omega scans'
_diffrn_radiation_monochromator graphite
_diffrn_radiation_type MoK\a
_diffrn_radiation_wavelength 0.71073
_diffrn_reflns_av_R_equivalents 0.0611
_diffrn_reflns_av_unetI/netI 0.0756
_diffrn_reflns_Laue_measured_fraction_full 1.000
_diffrn_reflns_Laue_measured_fraction_max 0.997
_diffrn_reflns_limit_h_max 13
_diffrn_reflns_limit_h_min -21
_diffrn_reflns_limit_k_max 15
_diffrn_reflns_limit_k_min -15
_diffrn_reflns_limit_l_max 37
_diffrn_reflns_limit_l_min -36
_diffrn_reflns_number 38320
_diffrn_reflns_point_group_measured_fraction_full 1.000
_diffrn_reflns_point_group_measured_fraction_max 0.997
_diffrn_reflns_theta_full 25.242
_diffrn_reflns_theta_max 28.321
_diffrn_reflns_theta_min 1.406
_exptl_absorpt_coefficient_mu 3.095
_exptl_absorpt_correction_T_max 0.734
_exptl_absorpt_correction_T_min 0.647
_exptl_absorpt_correction_type multi-scan
_exptl_absorpt_process_details SABABS
_exptl_crystal_colour colourless
_exptl_crystal_colour_primary colourless
_exptl_crystal_density_diffrn 2.718
_exptl_crystal_density_method 'not measured'
_exptl_crystal_description block
_exptl_crystal_F_000 4108
_exptl_crystal_size_max 0.16
_exptl_crystal_size_mid 0.12
_exptl_crystal_size_min 0.1
_refine_diff_density_max 4.127
_refine_diff_density_min -4.800
_refine_diff_density_rms 0.385
_refine_ls_extinction_method none
_refine_ls_goodness_of_fit_ref 1.040
_refine_ls_hydrogen_treatment mixed
_refine_ls_matrix_type full
_refine_ls_number_parameters 691
_refine_ls_number_reflns 13016
_refine_ls_number_restraints 4
_refine_ls_restrained_S_all 1.043
_refine_ls_R_factor_all 0.1186
_refine_ls_R_factor_gt 0.0734
_refine_ls_shift/su_max 0.000
_refine_ls_shift/su_mean 0.000
_refine_ls_structure_factor_coef Fsqd
_refine_ls_weighting_details 'w=1/[\s^2^(Fo^2^)+(0.1302P)^2^+56.6939P] where P=(Fo^2^+2Fc^2^)/3'
_refine_ls_weighting_scheme calc
_refine_ls_wR_factor_gt 0.2085
_refine_ls_wR_factor_ref 0.2391
_reflns_Friedel_coverage 0.000
_reflns_number_gt 8245
_reflns_number_total 13016
_reflns_threshold_expression 'I > 2\s(I)'
_cod_data_source_file c8ce01971a2.cif
_cod_data_source_block y_CCDC3
_cod_depositor_comments 'Adding full bibliography for 7232067--7232073.cif.'
_cod_database_code 7232071
_shelx_shelxl_version_number 2018/3
_shelx_space_group_comment
;
The symmetry employed for this shelxl refinement is uniquely defined
by the following loop, which should always be used as a source of
symmetry information in preference to the above space-group names.
They are only intended as comments.
;
_olex2_refinement_description
;
1. Fixed Uiso
 At 1.2 times of:
  All C(H) groups, H36 of O36, H32 of O32, All C(H,H) groups
 At 1.5 times of:
  All O(H,H) groups, H16 of O16, H20 of O20, H21 of O21, H22 of O22, H23 of
  O23, H24 of O24, H35 of O35
2. Restrained distances
 C7-C6
 2.4 with sigma of 0.02
3. Rigid body (RIGU) restrains
 N1, C1
 with sigma for 1-2 distances of 0.001 and sigma for 1-3 distances of 0.001
4.a Riding coordinates:
 O20(H20), O21(H21), O22(H22), O23(H23), O24(H24), O32(H32), O35(H35),
 O36(H36), O1W(H1WA,H1WB), O2W(H2WA,H2WB), O3W(H3WA,H3WB), O4W(H4WA,H4WB),
 O5W(H5WA,H5WB), O6W(H6WA,H6WB), O7W(H7WA,H7WB), O8W(H8WA,H8WB), O9W(H9WA,H9WB),
  O10W(H10A,H10B), O11W(H11A,H11B), O12W(H12A,H12B), O13W(H13A,H13B), O14W(H14A,
 H14B), O15W(H15A,H15B)
4.b Secondary CH2 refined with riding coordinates:
 C3(H3A,H3B), C4(H4A,H4B), C5(H5A,H5B)
4.c Aromatic/amide H refined with riding coordinates:
 C1(H1), C2(H2), C6(H6), C7(H7)
;
_olex2_submission_special_instructions 'No special instructions were received'

loop_
_space_group_symop_operation_xyz
'x, y, z'
'-x+1/2, y+1/2, -z+1/2'
'-x, -y, -z'
'x-1/2, -y-1/2, z-1/2'

loop_
_atom_site_label
_atom_site_type_symbol
_atom_site_fract_x
_atom_site_fract_y
_atom_site_fract_z
_atom_site_U_iso_or_equiv
_atom_site_adp_type
_atom_site_occupancy
_atom_site_site_symmetry_order
_atom_site_calc_flag
_atom_site_refinement_flags_posn
_atom_site_refinement_flags_adp
_atom_site_refinement_flags_occupancy
Mo1 Mo -0.35980(6) 1.00471(9) 0.09655(4) 0.0196(2) Uani 1 1 d . . .
Mo2 Mo -0.01012(6) 0.88632(8) 0.11861(3) 0.0169(2) Uani 1 1 d . . .
Mo3 Mo 0.00222(6) 0.97297(9) 0.23192(3) 0.0184(2) Uani 1 1 d . . .
Mo4 Mo -0.19053(6) 0.89447(8) 0.05134(3) 0.0168(2) Uani 1 1 d . . .
Mo5 Mo -0.34420(6) 1.09096(8) 0.21146(3) 0.0150(2) Uani 1 1 d . . .
Mo6 Mo -0.16113(6) 1.08643(8) 0.27658(3) 0.0144(2) Uani 1 1 d . . .
Cr1 Cr -0.17751(10) 0.99035(13) 0.16377(5) 0.0096(3) Uani 1 1 d . . .
O1 O -0.4343(5) 1.0186(8) 0.2181(4) 0.034(2) Uani 1 1 d . . .
O2 O -0.4492(6) 0.9347(9) 0.1047(4) 0.042(3) Uani 1 1 d . . .
O3 O 0.0954(6) 1.0327(8) 0.2228(4) 0.036(2) Uani 1 1 d . . .
O4 O 0.0218(6) 0.8965(8) 0.2840(3) 0.032(2) Uani 1 1 d . . .
O5 O -0.1365(6) 1.0068(7) 0.3273(3) 0.028(2) Uani 1 1 d . . .
O6 O -0.3002(5) 0.8745(7) 0.0720(3) 0.0237(18) Uani 1 1 d . . .
O7 O -0.3827(6) 1.0829(8) 0.0457(3) 0.037(2) Uani 1 1 d . . .
O8 O -0.3624(5) 1.1251(7) 0.1432(3) 0.0223(17) Uani 1 1 d . . .
O9 O -0.2127(6) 0.9687(8) -0.0009(3) 0.031(2) Uani 1 1 d . . .
O10 O 0.0801(5) 0.9617(8) 0.1122(3) 0.032(2) Uani 1 1 d . . .
O11 O -0.1804(5) 1.2225(7) 0.2966(3) 0.0256(19) Uani 1 1 d . . .
O12 O 0.0063(6) 0.7521(7) 0.0966(3) 0.031(2) Uani 1 1 d . . .
O13 O -0.3590(5) 1.2276(7) 0.2312(3) 0.032(2) Uani 1 1 d . . .
O14 O -0.0533(5) 1.1070(6) 0.2541(3) 0.0197(17) Uani 1 1 d . . .
O15 O 0.0028(5) 0.8487(7) 0.1854(3) 0.0203(17) Uani 1 1 d . . .
O16 O -0.1462(5) 0.8533(6) 0.1285(3) 0.0140(15) Uani 1 1 d . . .
H16 H -0.155(7) 0.773(11) 0.136(4) 0.021 Uiso 1 1 d R . .
O17 O -0.2763(5) 1.0288(6) 0.2658(3) 0.0166(16) Uani 1 1 d . . .
O18 O -0.1727(6) 0.7560(8) 0.0350(3) 0.031(2) Uani 1 1 d . . .
O19 O -0.0766(5) 0.9497(6) 0.0633(3) 0.0181(16) Uani 1 1 d . . .
O20 O -0.2936(4) 0.9431(6) 0.1698(3) 0.0135(15) Uani 1 1 d . . .
H20 H -0.298569 0.875874 0.178332 0.020 Uiso 1 1 d R . .
O21 O -0.2089(4) 1.1261(6) 0.2000(2) 0.0112(14) Uani 1 1 d . . .
H21 H -0.183839 1.182394 0.188487 0.017 Uiso 1 1 d R . .
O22 O -0.0612(4) 1.0360(6) 0.1587(3) 0.0137(14) Uani 1 1 d . . .
H22 H -0.050666 1.103693 0.150373 0.021 Uiso 1 1 d R . .
O23 O -0.2204(4) 1.0459(6) 0.0998(3) 0.0136(14) Uani 1 1 d . . .
H23 H -0.208520 1.107375 0.086349 0.020 Uiso 1 1 d R . .
O24 O -0.1357(4) 0.9332(6) 0.2275(2) 0.0110(14) Uani 1 1 d . . .
H24 H -0.148022 0.878664 0.245399 0.017 Uiso 1 1 d R . .
Mo7 Mo 0.18137(6) 0.50123(8) 0.06822(3) 0.0143(2) Uani 1 1 d . . .
Mo8 Mo -0.16848(5) 0.39031(8) 0.04315(3) 0.0136(2) Uani 1 1 d . . .
Mo9 Mo 0.01282(6) 0.38935(8) 0.11052(3) 0.0132(2) Uani 1 1 d . . .
Cr2 Cr 0.000000 0.500000 0.000000 0.0086(4) Uani 1 2 d S T P
O25 O -0.2582(5) 0.4628(8) 0.0527(3) 0.029(2) Uani 1 1 d . . .
O26 O 0.0376(5) 0.4638(8) 0.1621(3) 0.0248(18) Uani 1 1 d . . .
O27 O -0.1825(6) 0.2509(7) 0.0588(3) 0.029(2) Uani 1 1 d . . .
O28 O 0.1229(5) 0.3672(6) 0.0880(3) 0.0167(15) Uani 1 1 d . . .
O29 O -0.0065(5) 0.2520(7) 0.1272(3) 0.0268(19) Uani 1 1 d . . .
O30 O 0.2722(5) 0.4335(7) 0.0567(3) 0.0272(19) Uani 1 1 d . . .
O31 O 0.2023(5) 0.5708(8) 0.1211(3) 0.0269(19) Uani 1 1 d . . .
O32 O -0.0320(4) 0.3587(6) 0.0319(2) 0.0102(14) Uani 1 1 d . . .
H32 H -0.016853 0.296887 0.015898 0.012 Uiso 1 1 d R . .
O33 O -0.1017(5) 0.4461(6) 0.0986(3) 0.0161(15) Uani 1 1 d . . .
O34 O -0.1840(5) 0.3678(6) -0.0259(3) 0.0185(16) Uani 1 1 d . . .
O35 O -0.1160(4) 0.5470(6) 0.0066(3) 0.0115(14) Uani 1 1 d . . .
H35 H -0.126448 0.609038 0.019810 0.017 Uiso 1 1 d R . .
O36 O 0.0430(4) 0.5444(6) 0.0652(2) 0.0110(14) Uani 1 1 d . . .
H36 H 0.029369 0.610224 0.076503 0.013 Uiso 1 1 d R . .
Cd1 Cd 0.30605(9) 0.14678(12) 0.14441(5) 0.0566(4) Uani 1 1 d . . .
Cd2 Cd 0.000000 0.000000 0.500000 0.0563(5) Uani 1 2 d S T P
O1W O 0.3685(6) 0.2810(9) 0.1176(4) 0.044(3) Uani 1 1 d . . .
H1WA H 0.336632 0.331243 0.096515 0.066 Uiso 1 1 d R . .
H1WB H 0.416342 0.306113 0.110015 0.066 Uiso 1 1 d R . .
O2W O 0.3655(7) 0.0355(8) 0.0953(4) 0.043(3) Uani 1 1 d . . .
H2WA H 0.413389 0.001159 0.109200 0.065 Uiso 1 1 d R . .
H2WB H 0.386229 0.075849 0.070980 0.065 Uiso 1 1 d R . .
O3W O 0.2092(6) 0.1662(7) 0.0899(3) 0.034(2) Uani 1 1 d . . .
H3WA H 0.225600 0.150432 0.061216 0.051 Uiso 1 1 d R . .
H3WB H 0.193890 0.238632 0.086826 0.051 Uiso 1 1 d R . .
O4W O 0.3989(6) 0.1135(9) 0.1969(4) 0.044(3) Uani 1 1 d . . .
H4WA H 0.432393 0.060385 0.187720 0.066 Uiso 1 1 d R . .
H4WB H 0.378493 0.082565 0.221900 0.066 Uiso 1 1 d R . .
O5W O 0.2433(5) -0.0008(7) 0.1649(3) 0.0278(19) Uani 1 1 d . . .
H5WA H 0.261424 -0.031622 0.195751 0.042 Uiso 1 1 d R . .
H5WB H 0.253534 -0.066002 0.145921 0.042 Uiso 1 1 d R . .
O6W O 0.0946(5) -0.1235(7) 0.4969(3) 0.029(2) Uani 1 1 d . . .
H6WA H 0.139555 -0.095406 0.482849 0.043 Uiso 1 1 d R . .
H6WB H 0.079725 -0.184406 0.476949 0.043 Uiso 1 1 d R . .
O7W O -0.0757(5) -0.0881(8) 0.4486(3) 0.033(2) Uani 1 1 d . . .
H7WA H -0.125357 -0.061843 0.449029 0.049 Uiso 1 1 d R . .
H7WB H -0.044607 -0.110093 0.427269 0.049 Uiso 1 1 d R . .
N1 N 0.0520(6) 0.1054(9) 0.4463(4) 0.028(2) Uani 1 1 d . U .
N2 N 0.0925(8) 0.1737(10) 0.3792(4) 0.036(3) Uani 1 1 d . . .
N3 N 0.1259(8) 0.2461(11) 0.4145(4) 0.042(3) Uani 1 1 d . . .
N4 N 0.2186(7) 0.3795(11) 0.2477(5) 0.043(3) Uani 1 1 d . . .
N5 N 0.1514(7) 0.3141(9) 0.2353(4) 0.027(2) Uani 1 1 d . . .
N6 N 0.2437(6) 0.2563(9) 0.1889(3) 0.024(2) Uani 1 1 d . . .
C1 C 0.0495(10) 0.0969(12) 0.3982(5) 0.042(4) Uani 1 1 d . U .
H1 H 0.019538 0.040752 0.380506 0.050 Uiso 1 1 calc R . .
C2 C 0.0995(10) 0.1968(14) 0.4541(5) 0.041(4) Uani 1 1 d . . .
H2 H 0.113749 0.225339 0.484783 0.049 Uiso 1 1 calc R . .
C3 C 0.1089(11) 0.1945(13) 0.3280(5) 0.043(4) Uani 1 1 d . . .
H3A H 0.079304 0.137872 0.307614 0.051 Uiso 1 1 calc R . .
H3B H 0.168077 0.185538 0.324906 0.051 Uiso 1 1 calc R . .
C4 C 0.0819(11) 0.3120(14) 0.3113(5) 0.048(4) Uani 1 1 d . . .
H4A H 0.122361 0.367005 0.325172 0.058 Uiso 1 1 calc R . .
H4B H 0.028938 0.329185 0.323654 0.058 Uiso 1 1 calc R . .
C5 C 0.0726(9) 0.3276(12) 0.2576(5) 0.033(3) Uani 1 1 d . . .
H5A H 0.032675 0.272173 0.243534 0.039 Uiso 1 1 calc R . .
H5B H 0.050343 0.403219 0.250168 0.039 Uiso 1 1 calc R . .
C6 C 0.2796(11) 0.3472(14) 0.2199(6) 0.057(5) Uani 1 1 d D . .
H6 H 0.333214 0.377093 0.220520 0.068 Uiso 1 1 calc R . .
C7 C 0.1649(8) 0.2437(11) 0.2003(4) 0.028(3) Uani 1 1 d D . .
H7 H 0.125970 0.193001 0.185571 0.033 Uiso 1 1 calc R . .
O8W O -0.0358(5) -0.1936(7) 0.3702(3) 0.028(2) Uani 1 1 d . . .
H8WA H -0.067614 -0.251363 0.371441 0.042 Uiso 1 1 d R . .
H8WB H -0.048744 -0.157403 0.344121 0.042 Uiso 1 1 d R . .
O9W O 0.4431(8) 0.1411(10) 0.0215(4) 0.055(3) Uani 1 1 d . . .
H9WA H 0.415325 0.111248 -0.002614 0.083 Uiso 1 1 d R . .
H9WB H 0.493295 0.139888 0.014466 0.083 Uiso 1 1 d R . .
O10W O 0.3853(9) 0.1704(10) 0.2880(4) 0.075(5) Uani 1 1 d . . .
H10A H 0.415516 0.123300 0.305033 0.112 Uiso 1 1 d R . .
H10B H 0.407986 0.235000 0.294043 0.112 Uiso 1 1 d R . .
O11W O -0.3443(9) 0.6589(9) 0.0915(4) 0.069(4) Uani 1 1 d . . .
H11A H -0.342462 0.731445 0.093646 0.103 Uiso 1 1 d R . .
H11B H -0.357842 0.636935 0.118796 0.103 Uiso 1 1 d R . .
O12W O -0.2074(7) 0.1516(9) -0.0645(4) 0.055(3) Uani 1 1 d . . .
H12A H -0.199152 0.215910 -0.050633 0.082 Uiso 1 1 d R . .
H12B H -0.162072 0.127710 -0.074193 0.082 Uiso 1 1 d R . .
O13W O -0.1787(9) 1.3385(8) 0.1812(5) 0.072(4) Uani 1 1 d . . .
H13A H -0.199958 1.396686 0.193611 0.108 Uiso 1 1 d R . .
H13B H -0.162988 1.356246 0.153911 0.108 Uiso 1 1 d R . .
O14W O -0.0264(8) 0.1404(8) 0.0083(4) 0.061(4) Uani 1 1 d . . .
H14A H -0.039370 0.094382 0.030003 0.091 Uiso 1 1 d R . .
H14B H 0.005780 0.106902 -0.009687 0.091 Uiso 1 1 d R . .
O15W O -0.1685(7) 0.6335(7) 0.1464(3) 0.040(3) Uani 1 1 d . . .
H15A H -0.144079 0.579809 0.133503 0.060 Uiso 1 1 d R . .
H15B H -0.162169 0.624639 0.178163 0.060 Uiso 1 1 d R . .

loop_
_atom_site_aniso_label
_atom_site_aniso_U_11
_atom_site_aniso_U_22
_atom_site_aniso_U_33
_atom_site_aniso_U_23
_atom_site_aniso_U_13
_atom_site_aniso_U_12
Mo1 0.0184(5) 0.0204(5) 0.0191(5) -0.0022(4) -0.0035(4) 0.0011(4)
Mo2 0.0193(5) 0.0145(5) 0.0179(5) -0.0033(4) 0.0065(4) 0.0048(4)
Mo3 0.0147(5) 0.0225(5) 0.0175(5) -0.0016(4) -0.0010(4) 0.0026(4)
Mo4 0.0259(5) 0.0125(4) 0.0120(4) -0.0044(3) 0.0018(4) 0.0008(4)
Mo5 0.0143(4) 0.0134(4) 0.0177(5) -0.0017(3) 0.0045(4) 0.0025(3)
Mo6 0.0193(5) 0.0129(4) 0.0109(4) -0.0036(3) 0.0018(3) 0.0009(3)
Cr1 0.0129(8) 0.0068(7) 0.0095(8) -0.0001(6) 0.0030(6) -0.0002(6)
O1 0.020(5) 0.037(5) 0.046(6) 0.007(4) 0.009(4) 0.004(4)
O2 0.035(6) 0.048(6) 0.042(6) -0.014(5) -0.004(5) -0.004(5)
O3 0.024(5) 0.036(5) 0.049(6) -0.011(5) 0.005(4) -0.005(4)
O4 0.031(5) 0.036(5) 0.027(5) 0.007(4) -0.003(4) 0.006(4)
O5 0.041(6) 0.025(5) 0.019(4) -0.004(3) 0.008(4) 0.000(4)
O6 0.027(5) 0.015(4) 0.028(4) -0.002(3) -0.002(4) 0.000(3)
O7 0.039(6) 0.038(5) 0.031(5) 0.004(4) -0.006(4) 0.008(4)
O8 0.027(4) 0.015(4) 0.024(4) 0.002(3) -0.002(3) 0.007(3)
O9 0.042(6) 0.030(5) 0.021(4) 0.003(4) 0.005(4) 0.003(4)
O10 0.021(5) 0.039(5) 0.036(5) -0.007(4) 0.007(4) 0.000(4)
O11 0.032(5) 0.021(4) 0.023(4) -0.008(3) 0.000(4) 0.002(4)
O12 0.043(6) 0.022(4) 0.027(5) -0.006(4) 0.000(4) 0.015(4)
O13 0.029(5) 0.025(5) 0.042(5) -0.013(4) 0.002(4) 0.013(4)
O14 0.018(4) 0.018(4) 0.022(4) -0.008(3) -0.004(3) -0.007(3)
O15 0.022(4) 0.023(4) 0.016(4) 0.005(3) 0.000(3) 0.010(3)
O16 0.019(4) 0.011(3) 0.012(3) -0.001(3) 0.000(3) -0.001(3)
O17 0.021(4) 0.011(4) 0.019(4) -0.001(3) 0.006(3) -0.001(3)
O18 0.035(5) 0.024(5) 0.035(5) -0.015(4) 0.008(4) 0.002(4)
O19 0.027(4) 0.016(4) 0.013(4) -0.004(3) 0.006(3) 0.001(3)
O20 0.016(4) 0.003(3) 0.022(4) 0.004(3) 0.002(3) 0.000(3)
O21 0.015(4) 0.006(3) 0.013(3) 0.000(3) 0.008(3) -0.001(3)
O22 0.014(4) 0.011(3) 0.017(4) 0.001(3) 0.005(3) 0.000(3)
O23 0.019(4) 0.008(3) 0.014(4) -0.001(3) 0.003(3) 0.000(3)
O24 0.018(4) 0.006(3) 0.009(3) 0.001(3) 0.004(3) 0.001(3)
Mo7 0.0115(4) 0.0154(4) 0.0156(4) 0.0030(3) -0.0004(3) 0.0004(3)
Mo8 0.0118(4) 0.0122(4) 0.0174(5) 0.0040(3) 0.0044(3) -0.0010(3)
Mo9 0.0157(4) 0.0127(4) 0.0114(4) 0.0049(3) 0.0024(3) 0.0007(3)
Cr2 0.0096(11) 0.0074(10) 0.0092(10) 0.0008(8) 0.0030(8) 0.0006(8)
O25 0.016(4) 0.039(5) 0.033(5) 0.009(4) 0.009(4) -0.003(4)
O26 0.029(5) 0.035(5) 0.010(4) 0.003(3) 0.001(3) -0.001(4)
O27 0.036(5) 0.019(4) 0.031(5) 0.011(4) 0.002(4) -0.009(4)
O28 0.019(4) 0.015(4) 0.017(4) 0.006(3) 0.001(3) 0.003(3)
O29 0.026(5) 0.022(4) 0.034(5) 0.009(4) 0.006(4) 0.003(3)
O30 0.018(4) 0.029(5) 0.035(5) 0.015(4) 0.003(4) 0.000(3)
O31 0.027(5) 0.037(5) 0.015(4) 0.001(4) -0.006(3) -0.008(4)
O32 0.011(3) 0.006(3) 0.015(3) 0.001(3) 0.005(3) -0.003(2)
O33 0.016(4) 0.017(4) 0.016(4) 0.005(3) 0.005(3) 0.002(3)
O34 0.020(4) 0.014(4) 0.021(4) 0.002(3) 0.000(3) -0.007(3)
O35 0.008(3) 0.009(3) 0.017(4) 0.001(3) 0.002(3) 0.001(3)
O36 0.015(4) 0.007(3) 0.010(3) -0.004(3) 0.001(3) 0.000(3)
Cd1 0.0535(8) 0.0589(9) 0.0573(8) 0.0037(7) 0.0048(6) 0.0053(6)
Cd2 0.0479(11) 0.0681(13) 0.0533(11) -0.0037(9) 0.0070(9) -0.0021(9)
O1W 0.031(5) 0.047(6) 0.053(6) 0.033(5) 0.007(5) 0.005(4)
O2W 0.056(7) 0.033(6) 0.043(6) 0.012(5) 0.017(5) 0.017(5)
O3W 0.050(6) 0.024(5) 0.025(5) 0.000(4) -0.013(4) 0.015(4)
O4W 0.039(6) 0.047(6) 0.043(6) 0.009(5) -0.014(5) 0.011(5)
O5W 0.030(5) 0.025(4) 0.029(5) 0.011(4) 0.002(4) 0.000(4)
O6W 0.029(5) 0.026(5) 0.032(5) -0.002(4) 0.009(4) 0.003(4)
O7W 0.017(4) 0.052(6) 0.030(5) -0.015(4) 0.004(4) -0.007(4)
N1 0.020(5) 0.031(6) 0.031(5) 0.001(4) -0.005(4) -0.004(4)
N2 0.049(8) 0.032(6) 0.028(6) -0.002(5) 0.005(5) -0.002(5)
N3 0.048(8) 0.053(8) 0.024(6) 0.005(5) 0.000(5) -0.029(6)
N4 0.027(6) 0.057(8) 0.044(7) -0.037(6) 0.003(5) -0.006(6)
N5 0.030(6) 0.030(6) 0.021(5) 0.002(4) 0.001(4) -0.001(5)
N6 0.026(5) 0.028(6) 0.018(5) -0.004(4) 0.000(4) 0.001(4)
C1 0.058(10) 0.034(8) 0.032(5) 0.000(4) -0.003(4) -0.017(7)
C2 0.046(9) 0.053(10) 0.023(7) -0.005(6) 0.002(6) -0.004(7)
C3 0.058(10) 0.042(9) 0.028(7) -0.001(6) 0.007(7) -0.001(7)
C4 0.065(11) 0.044(9) 0.035(8) 0.012(7) -0.002(8) 0.003(8)
C5 0.036(8) 0.033(7) 0.030(7) -0.001(6) 0.005(6) 0.000(6)
C6 0.067(12) 0.056(11) 0.048(10) -0.017(9) 0.006(9) 0.004(9)
C7 0.029(7) 0.036(7) 0.017(6) -0.002(5) 0.001(5) -0.011(5)
O8W 0.034(5) 0.030(5) 0.019(4) 0.004(4) -0.003(4) -0.012(4)
O9W 0.060(8) 0.063(8) 0.044(7) -0.003(6) 0.009(6) 0.007(6)
O10W 0.122(12) 0.048(7) 0.048(7) 0.020(6) -0.033(8) -0.040(8)
O11W 0.135(13) 0.035(6) 0.036(6) 0.002(5) 0.010(7) -0.041(7)
O12W 0.046(7) 0.046(7) 0.073(8) -0.009(6) 0.011(6) 0.012(5)
O13W 0.142(13) 0.013(5) 0.072(8) -0.005(5) 0.072(9) -0.001(6)
O14W 0.112(11) 0.017(5) 0.064(8) 0.001(5) 0.062(8) 0.007(6)
O15W 0.074(8) 0.019(5) 0.030(5) 0.000(4) 0.023(5) 0.003(5)

loop_
_atom_type_symbol
_atom_type_description
_atom_type_scat_dispersion_real
_atom_type_scat_dispersion_imag
_atom_type_scat_source
C C 0.0033 0.0016 'International Tables Vol C Tables 4.2.6.8 and 6.1.1.4'
H H 0.0000 0.0000 'International Tables Vol C Tables 4.2.6.8 and 6.1.1.4'
Cd Cd -0.8075 1.2024 'International Tables Vol C Tables 4.2.6.8 and 6.1.1.4'
Cr Cr 0.3209 0.6236 'International Tables Vol C Tables 4.2.6.8 and 6.1.1.4'
Mo Mo -1.6832 0.6857 'International Tables Vol C Tables 4.2.6.8 and 6.1.1.4'
N N 0.0061 0.0033 'International Tables Vol C Tables 4.2.6.8 and 6.1.1.4'
O O 0.0106 0.0060 'International Tables Vol C Tables 4.2.6.8 and 6.1.1.4'

loop_
_geom_angle_atom_site_label_1
_geom_angle_atom_site_label_2
_geom_angle_atom_site_label_3
_geom_angle
_geom_angle_site_symmetry_1
_geom_angle_site_symmetry_3
O2 Mo1 O6 97.0(4) . .
O2 Mo1 O7 104.5(5) . .
O2 Mo1 O8 101.0(4) . .
O2 Mo1 O20 93.4(4) . .
O2 Mo1 O23 160.3(4) . .
O6 Mo1 O20 82.4(3) . .
O6 Mo1 O23 70.6(3) . .
O7 Mo1 O6 101.6(4) . .
O7 Mo1 O8 99.0(4) . .
O7 Mo1 O20 160.9(4) . .
O7 Mo1 O23 93.2(4) . .
O8 Mo1 O6 148.2(3) . .
O8 Mo1 O20 70.6(3) . .
O8 Mo1 O23 84.4(3) . .
O23 Mo1 O20 70.3(2) . .
O10 Mo2 O15 101.6(4) . .
O10 Mo2 O16 159.0(4) . .
O10 Mo2 O19 97.5(4) . .
O10 Mo2 O22 90.2(4) . .
O12 Mo2 O10 105.8(4) . .
O12 Mo2 O15 97.6(4) . .
O12 Mo2 O16 94.1(4) . .
O12 Mo2 O19 99.0(4) . .
O12 Mo2 O22 163.0(4) . .
O15 Mo2 O16 82.1(3) . .
O15 Mo2 O19 150.1(3) . .
O15 Mo2 O22 73.0(3) . .
O16 Mo2 O22 70.9(3) . .
O19 Mo2 O16 72.1(3) . .
O19 Mo2 O22 84.3(3) . .
O3 Mo3 O4 104.3(5) . .
O3 Mo3 O14 99.0(4) . .
O3 Mo3 O15 98.5(4) . .
O3 Mo3 O22 93.4(4) . .
O3 Mo3 O24 162.7(4) . .
O4 Mo3 O14 101.8(4) . .
O4 Mo3 O15 99.5(4) . .
O4 Mo3 O22 161.2(4) . .
O4 Mo3 O24 92.4(4) . .
O14 Mo3 O15 148.0(3) . .
O14 Mo3 O22 81.2(3) . .
O14 Mo3 O24 72.7(3) . .
O15 Mo3 O22 71.2(3) . .
O15 Mo3 O24 82.9(3) . .
O24 Mo3 O22 70.6(2) . .
O6 Mo4 O16 84.6(3) . .
O6 Mo4 O19 150.1(3) . .
O6 Mo4 O23 70.7(3) . .
O9 Mo4 O6 101.1(4) . .
O9 Mo4 O16 161.2(4) . .
O9 Mo4 O18 106.2(4) . .
O9 Mo4 O19 95.6(4) . .
O9 Mo4 O23 94.1(4) . .
O16 Mo4 O23 70.7(3) . .
O18 Mo4 O6 98.4(4) . .
O18 Mo4 O16 90.4(4) . .
O18 Mo4 O19 100.4(4) . .
O18 Mo4 O23 158.6(4) . .
O19 Mo4 O16 72.4(3) . .
O19 Mo4 O23 83.6(3) . .
O1 Mo5 O8 98.9(4) . .
O1 Mo5 O13 106.4(4) . .
O1 Mo5 O17 98.9(4) . .
O1 Mo5 O20 91.5(4) . .
O1 Mo5 O21 160.7(4) . .
O8 Mo5 O20 71.6(3) . .
O8 Mo5 O21 83.4(3) . .
O13 Mo5 O8 96.4(4) . .
O13 Mo5 O17 100.6(4) . .
O13 Mo5 O20 160.0(4) . .
O13 Mo5 O21 92.3(4) . .
O17 Mo5 O8 150.8(3) . .
O17 Mo5 O20 85.0(3) . .
O17 Mo5 O21 72.4(3) . .
O21 Mo5 O20 70.9(2) . .
O5 Mo6 O11 105.6(4) . .
O5 Mo6 O14 101.0(4) . .
O5 Mo6 O17 94.8(4) . .
O5 Mo6 O21 158.6(3) . .
O5 Mo6 O24 91.6(3) . .
O11 Mo6 O14 100.7(4) . .
O11 Mo6 O17 99.8(4) . .
O11 Mo6 O21 93.5(3) . .
O11 Mo6 O24 162.4(3) . .
O14 Mo6 O17 149.5(3) . .
O14 Mo6 O21 84.5(3) . .
O14 Mo6 O24 71.8(3) . .
O17 Mo6 O21 72.0(3) . .
O17 Mo6 O24 82.0(3) . .
O21 Mo6 O24 70.2(2) . .
O16 Cr1 O20 95.9(3) . .
O16 Cr1 O21 179.1(3) . .
O20 Cr1 O21 83.8(3) . .
O22 Cr1 O16 84.0(3) . .
O22 Cr1 O20 179.1(3) . .
O22 Cr1 O21 96.3(3) . .
O22 Cr1 O23 95.9(3) . .
O23 Cr1 O16 84.2(3) . .
O23 Cr1 O20 85.1(3) . .
O23 Cr1 O21 96.6(3) . .
O24 Cr1 O16 95.4(3) . .
O24 Cr1 O20 94.3(3) . .
O24 Cr1 O21 83.8(3) . .
O24 Cr1 O22 84.8(3) . .
O24 Cr1 O23 179.2(3) . .
Mo4 O6 Mo1 120.3(4) . .
Mo1 O8 Mo5 120.3(4) . .
Mo6 O14 Mo3 117.6(4) . .
Mo2 O15 Mo3 118.2(4) . .
Mo2 O16 H16 110(7) . .
Mo4 O16 Mo2 94.1(3) . .
Mo4 O16 H16 112(7) . .
Cr1 O16 Mo2 102.5(3) . .
Cr1 O16 Mo4 103.4(3) . .
Cr1 O16 H16 129(7) . .
Mo5 O17 Mo6 116.7(4) . .
Mo4 O19 Mo2 116.8(4) . .
Mo1 O20 H20 119.8 . .
Mo5 O20 Mo1 93.3(2) . .
Mo5 O20 H20 121.8 . .
Cr1 O20 Mo1 101.5(3) . .
Cr1 O20 Mo5 102.6(3) . .
Cr1 O20 H20 114.1 . .
Mo5 O21 H21 133.5 . .
Mo6 O21 Mo5 94.4(3) . .
Mo6 O21 H21 112.7 . .
Cr1 O21 Mo5 102.8(3) . .
Cr1 O21 Mo6 103.9(3) . .
Cr1 O21 H21 106.0 . .
Mo2 O22 Mo3 92.3(3) . .
Mo2 O22 H22 119.7 . .
Mo3 O22 H22 117.1 . .
Cr1 O22 Mo2 102.5(3) . .
Cr1 O22 Mo3 101.2(3) . .
Cr1 O22 H22 119.3 . .
Mo1 O23 Mo4 94.1(3) . .
Mo1 O23 H23 115.2 . .
Mo4 O23 H23 109.0 . .
Cr1 O23 Mo1 103.1(3) . .
Cr1 O23 Mo4 101.8(3) . .
Cr1 O23 H23 127.8 . .
Mo3 O24 Mo6 92.0(2) . .
Mo3 O24 H24 113.9 . .
Mo6 O24 H24 99.8 . .
Cr1 O24 Mo3 103.4(3) . .
Cr1 O24 Mo6 102.1(3) . .
Cr1 O24 H24 135.6 . .
O28 Mo7 O34 148.5(3) . 3_565
O28 Mo7 O35 82.4(3) . 3_565
O28 Mo7 O36 71.9(3) . .
O30 Mo7 O28 97.2(4) . .
O30 Mo7 O34 100.6(4) . 3_565
O30 Mo7 O35 92.4(3) . 3_565
O30 Mo7 O36 160.2(3) . .
O31 Mo7 O28 101.8(4) . .
O31 Mo7 O30 106.3(4) . .
O31 Mo7 O34 98.0(4) . 3_565
O31 Mo7 O35 160.0(4) . 3_565
O31 Mo7 O36 92.4(3) . .
O34 Mo7 O35 71.1(3) 3_565 3_565
O34 Mo7 O36 83.0(3) 3_565 .
O36 Mo7 O35 70.1(2) . 3_565
O25 Mo8 O32 159.6(3) . .
O25 Mo8 O33 97.1(4) . .
O25 Mo8 O34 100.9(4) . .
O25 Mo8 O35 91.4(3) . .
O27 Mo8 O25 107.3(4) . .
O27 Mo8 O32 91.9(3) . .
O27 Mo8 O33 101.3(4) . .
O27 Mo8 O34 96.8(4) . .
O27 Mo8 O35 159.8(4) . .
O32 Mo8 O35 70.7(2) . .
O33 Mo8 O32 71.9(3) . .
O33 Mo8 O34 149.4(3) . .
O33 Mo8 O35 83.4(3) . .
O34 Mo8 O32 83.0(3) . .
O34 Mo8 O35 71.6(3) . .
O26 Mo9 O28 101.1(4) . .
O26 Mo9 O29 106.5(4) . .
O26 Mo9 O32 158.0(3) . .
O26 Mo9 O33 96.5(4) . .
O26 Mo9 O36 91.0(3) . .
O28 Mo9 O32 83.4(3) . .
O28 Mo9 O33 149.2(3) . .
O28 Mo9 O36 71.4(3) . .
O29 Mo9 O28 99.0(4) . .
O29 Mo9 O32 93.8(3) . .
O29 Mo9 O33 100.0(4) . .
O29 Mo9 O36 161.5(3) . .
O32 Mo9 O36 69.9(2) . .
O33 Mo9 O32 71.3(3) . .
O33 Mo9 O36 83.3(3) . .
O32 Cr2 O32 180.0 . 3_565
O32 Cr2 O35 84.4(3) . .
O32 Cr2 O35 84.4(3) 3_565 3_565
O32 Cr2 O35 95.6(3) . 3_565
O32 Cr2 O35 95.6(3) 3_565 .
O35 Cr2 O35 180.0 . 3_565
O36 Cr2 O32 83.5(3) 3_565 3_565
O36 Cr2 O32 96.5(3) 3_565 .
O36 Cr2 O32 96.5(3) . 3_565
O36 Cr2 O32 83.5(3) . .
O36 Cr2 O35 95.5(3) . .
O36 Cr2 O35 84.5(3) . 3_565
O36 Cr2 O35 84.5(3) 3_565 .
O36 Cr2 O35 95.5(3) 3_565 3_565
O36 Cr2 O36 180.0 . 3_565
Mo7 O28 Mo9 117.7(4) . .
Mo8 O32 H32 120.7 . .
Mo9 O32 Mo8 93.8(3) . .
Mo9 O32 H32 122.1 . .
Cr2 O32 Mo8 102.9(3) . .
Cr2 O32 Mo9 103.4(3) . .
Cr2 O32 H32 110.8 . .
Mo8 O33 Mo9 118.1(4) . .
Mo7 O34 Mo8 119.4(4) 3_565 .
Mo7 O35 H35 120.9 3_565 .
Mo8 O35 Mo7 92.9(2) . 3_565
Mo8 O35 H35 113.4 . .
Cr2 O35 Mo7 101.7(3) . 3_565
Cr2 O35 Mo8 102.1(3) . .
Cr2 O35 H35 120.9 . .
Mo7 O36 Mo9 93.5(2) . .
Mo7 O36 H36 117.5 . .
Mo9 O36 H36 115.3 . .
Cr2 O36 Mo7 103.7(3) . .
Cr2 O36 Mo9 103.3(3) . .
Cr2 O36 H36 119.6 . .
O1W Cd1 O2W 88.2(4) . .
O1W Cd1 O3W 90.5(4) . .
O1W Cd1 O5W 173.7(4) . .
O1W Cd1 N6 91.5(4) . .
O3W Cd1 O2W 87.0(4) . .
O3W Cd1 O5W 86.7(4) . .
O3W Cd1 N6 90.0(4) . .
O4W Cd1 O1W 93.3(4) . .
O4W Cd1 O2W 90.2(4) . .
O4W Cd1 O3W 175.2(4) . .
O4W Cd1 O5W 89.3(4) . .
O4W Cd1 N6 92.8(4) . .
O5W Cd1 O2W 86.0(4) . .
N6 Cd1 O2W 177.0(4) . .
N6 Cd1 O5W 94.1(4) . .
O6W Cd2 O6W 180.0 . 3_556
O6W Cd2 N1 88.0(4) 3_556 .
O6W Cd2 N1 92.0(4) 3_556 3_556
O6W Cd2 N1 92.0(4) . .
O6W Cd2 N1 88.0(4) . 3_556
O7W Cd2 O6W 89.3(4) 3_556 .
O7W Cd2 O6W 90.7(4) 3_556 3_556
O7W Cd2 O6W 90.7(4) . .
O7W Cd2 O6W 89.3(4) . 3_556
O7W Cd2 O7W 180.0(4) . 3_556
O7W Cd2 N1 92.5(4) . .
O7W Cd2 N1 87.5(4) . 3_556
O7W Cd2 N1 92.5(4) 3_556 3_556
O7W Cd2 N1 87.5(4) 3_556 .
N1 Cd2 N1 180.0 . 3_556
Cd1 O1W H1WA 116.6 . .
Cd1 O1W H1WB 145.7 . .
H1WA O1W H1WB 94.6 . .
Cd1 O2W H2WA 113.3 . .
Cd1 O2W H2WB 111.8 . .
H2WA O2W H2WB 100.8 . .
Cd1 O3W H3WA 111.8 . .
Cd1 O3W H3WB 110.9 . .
H3WA O3W H3WB 102.5 . .
Cd1 O4W H4WA 110.8 . .
Cd1 O4W H4WB 110.4 . .
H4WA O4W H4WB 103.1 . .
Cd1 O5W H5WA 116.1 . .
Cd1 O5W H5WB 113.2 . .
H5WA O5W H5WB 98.3 . .
Cd2 O6W H6WA 112.0 . .
Cd2 O6W H6WB 113.9 . .
H6WA O6W H6WB 101.0 . .
Cd2 O7W H7WA 107.5 . .
Cd2 O7W H7WB 106.8 . .
H7WA O7W H7WB 136.6 . .
C1 N1 Cd2 132.1(9) . .
C2 N1 Cd2 127.0(9) . .
C2 N1 C1 100.8(11) . .
N3 N2 C3 119.6(12) . .
C1 N2 N3 109.1(12) . .
C1 N2 C3 131.3(13) . .
C2 N3 N2 101.0(11) . .
N5 N4 C6 107.6(11) . .
N4 N5 C5 122.4(11) . .
C7 N5 N4 111.4(10) . .
C7 N5 C5 126.1(11) . .
C6 N6 Cd1 127.6(9) . .
C7 N6 Cd1 125.8(8) . .
C7 N6 C6 105.8(10) . .
N1 C1 H1 123.4 . .
N2 C1 N1 113.2(13) . .
N2 C1 H1 123.4 . .
N1 C2 N3 115.7(13) . .
N1 C2 H2 122.1 . .
N3 C2 H2 122.1 . .
N2 C3 H3A 109.2 . .
N2 C3 H3B 109.2 . .
N2 C3 C4 111.9(13) . .
H3A C3 H3B 107.9 . .
C4 C3 H3A 109.2 . .
C4 C3 H3B 109.2 . .
C3 C4 H4A 108.6 . .
C3 C4 H4B 108.6 . .
C3 C4 C5 114.8(14) . .
H4A C4 H4B 107.6 . .
C5 C4 H4A 108.6 . .
C5 C4 H4B 108.6 . .
N5 C5 C4 113.4(12) . .
N5 C5 H5A 108.9 . .
N5 C5 H5B 108.9 . .
C4 C5 H5A 108.9 . .
C4 C5 H5B 108.9 . .
H5A C5 H5B 107.7 . .
N4 C6 N6 105.8(12) . .
N4 C6 H6 127.1 . .
N6 C6 H6 127.1 . .
N5 C7 N6 109.3(10) . .
N5 C7 H7 125.3 . .
N6 C7 H7 125.3 . .
H8WA O8W H8WB 109.3 . .
H9WA O9W H9WB 104.5 . .
H10A O10W H10B 104.6 . .
H11A O11W H11B 104.5 . .
H12A O12W H12B 109.4 . .
H13A O13W H13B 109.5 . .
H14A O14W H14B 109.5 . .
H15A O15W H15B 109.0 . .

loop_
_geom_bond_atom_site_label_1
_geom_bond_atom_site_label_2
_geom_bond_distance
_geom_bond_site_symmetry_2
Mo1 O2 1.689(10) .
Mo1 O6 1.957(8) .
Mo1 O7 1.702(9) .
Mo1 O8 1.922(8) .
Mo1 O20 2.333(7) .
Mo1 O23 2.289(7) .
Mo2 O10 1.723(9) .
Mo2 O12 1.715(8) .
Mo2 O15 1.909(8) .
Mo2 O16 2.267(8) .
Mo2 O19 1.945(8) .
Mo2 O22 2.272(7) .
Mo3 O3 1.696(9) .
Mo3 O4 1.712(9) .
Mo3 O14 1.935(8) .
Mo3 O15 1.951(8) .
Mo3 O22 2.321(7) .
Mo3 O24 2.262(7) .
Mo4 O6 1.923(9) .
Mo4 O9 1.708(9) .
Mo4 O16 2.258(7) .
Mo4 O18 1.714(8) .
Mo4 O19 1.944(8) .
Mo4 O23 2.307(7) .
Mo5 O1 1.705(9) .
Mo5 O8 1.943(8) .
Mo5 O13 1.715(8) .
Mo5 O17 1.929(8) .
Mo5 O20 2.276(7) .
Mo5 O21 2.269(7) .
Mo6 O5 1.712(9) .
Mo6 O11 1.725(8) .
Mo6 O14 1.914(8) .
Mo6 O17 1.970(8) .
Mo6 O21 2.254(7) .
Mo6 O24 2.315(7) .
Cr1 O16 1.971(7) .
Cr1 O20 1.972(7) .
Cr1 O21 1.974(7) .
Cr1 O22 1.966(7) .
Cr1 O23 1.967(7) .
Cr1 O24 1.962(7) .
O16 H16 0.97(13) .
O20 H20 0.8279 .
O21 H21 0.8501 .
O22 H22 0.8465 .
O23 H23 0.8409 .
O24 H24 0.8448 .
Mo7 O28 1.936(7) .
Mo7 O30 1.720(9) .
Mo7 O31 1.692(8) .
Mo7 O34 1.937(7) 3_565
Mo7 O35 2.321(7) 3_565
Mo7 O36 2.278(7) .
Mo8 O25 1.717(9) .
Mo8 O27 1.708(8) .
Mo8 O32 2.278(7) .
Mo8 O33 1.918(8) .
Mo8 O34 1.940(8) .
Mo8 O35 2.297(7) .
Mo9 O26 1.700(8) .
Mo9 O28 1.952(8) .
Mo9 O29 1.710(8) .
Mo9 O32 2.275(7) .
Mo9 O33 1.959(7) .
Mo9 O36 2.289(7) .
Cr2 O32 1.969(6) 3_565
Cr2 O32 1.969(6) .
Cr2 O35 1.972(7) 3_565
Cr2 O35 1.972(7) .
Cr2 O36 1.958(7) .
Cr2 O36 1.958(7) 3_565
O32 H32 0.8966 .
O35 H35 0.8382 .
O36 H36 0.8686 .
Cd1 O1W 2.043(9) .
Cd1 O2W 2.175(10) .
Cd1 O3W 2.090(8) .
Cd1 O4W 2.034(9) .
Cd1 O5W 2.105(8) .
Cd1 N6 2.103(10) .
Cd2 O6W 2.107(8) .
Cd2 O6W 2.107(8) 3_556
Cd2 O7W 2.071(8) 3_556
Cd2 O7W 2.071(8) .
Cd2 N1 2.168(11) .
Cd2 N1 2.168(11) 3_556
O1W H1WA 0.9485 .
O1W H1WB 0.8696 .
O2W H2WA 0.9227 .
O2W H2WB 0.9158 .
O3W H3WA 0.8859 .
O3W H3WB 0.8839 .
O4W H4WA 0.8765 .
O4W H4WB 0.8759 .
O5W H5WA 0.9562 .
O5W H5WB 0.9516 .
O6W H6WA 0.9150 .
O6W H6WB 0.9219 .
O7W H7WA 0.8581 .
O7W H7WB 0.8518 .
N1 C1 1.344(17) .
N1 C2 1.320(18) .
N2 N3 1.371(15) .
N2 C1 1.278(18) .
N2 C3 1.498(17) .
N3 C2 1.349(17) .
N4 N5 1.343(15) .
N4 C6 1.36(2) .
N5 C5 1.472(16) .
N5 C7 1.313(16) .
N6 C6 1.456(17) .
N6 C7 1.344(15) .
C1 H1 0.9300 .
C2 H2 0.9300 .
C3 H3A 0.9700 .
C3 H3B 0.9700 .
C3 C4 1.50(2) .
C4 H4A 0.9700 .
C4 H4B 0.9700 .
C4 C5 1.506(19) .
C5 H5A 0.9700 .
C5 H5B 0.9700 .
C6 H6 0.9300 .
C7 H7 0.9300 .
O8W H8WA 0.8504 .
O8W H8WB 0.8504 .
O9W H9WA 0.8495 .
O9W H9WB 0.8497 .
O10W H10A 0.8504 .
O10W H10B 0.8495 .
O11W H11A 0.8503 .
O11W H11B 0.8507 .
O12W H12A 0.8504 .
O12W H12B 0.8497 .
O13W H13A 0.8493 .
O13W H13B 0.8517 .
O14W H14A 0.8503 .
O14W H14B 0.8495 .
O15W H15A 0.8406 .
O15W H15B 0.8888 .

loop_
_geom_torsion_atom_site_label_1
_geom_torsion_atom_site_label_2
_geom_torsion_atom_site_label_3
_geom_torsion_atom_site_label_4
_geom_torsion
Cd1 N6 C6 N4 -169.3(10)
Cd1 N6 C7 N5 168.5(8)
Cd2 N1 C1 N2 -176.3(10)
Cd2 N1 C2 N3 178.3(10)
N2 N3 C2 N1 -2.1(18)
N2 C3 C4 C5 -162.8(13)
N3 N2 C1 N1 -2.7(19)
N3 N2 C3 C4 -56.7(19)
N4 N5 C5 C4 -58.6(18)
N4 N5 C7 N6 2.4(16)
N5 N4 C6 N6 0.4(18)
C1 N1 C2 N3 0.6(18)
C1 N2 N3 C2 2.7(17)
C1 N2 C3 C4 122.3(18)
C2 N1 C1 N2 1.3(17)
C3 N2 N3 C2 -178.1(13)
C3 N2 C1 N1 178.2(14)
C3 C4 C5 N5 -63.7(18)
C5 N5 C7 N6 179.2(11)
C6 N4 N5 C5 -178.6(13)
C6 N4 N5 C7 -1.7(18)
C6 N6 C7 N5 -2.0(15)
C7 N5 C5 C4 125.0(14)
C7 N6 C6 N4 1.0(17)
